data_4101959
loop_
_publ_author_name
'Elodie Salager'
'Graeme M. Day'
'Robin S. Stein'
'Chris J. Pickard'
'B\'en\'edicte Elena'
'Lyndon Emsley'

_publ_section_title
;
 Powder Crystallography by Combined Crystal Structure Prediction and
 High-Resolution 1H Solid-State NMR Spectroscopy
;
_journal_name_full 'Journal of the American Chemical Society'
_journal_page_first 2564
_journal_page_last 2566
_journal_paper_doi 10.1021/ja909449k
_journal_volume 132
_journal_year 2010
_chemical_formula_sum 'C10 H14 O'
_space_group_IT_number 14
_symmetry_space_group_name_Hall '-P 2yn'
_symmetry_space_group_name_H-M 'P 1 21/n 1'
_cell_angle_alpha 90.000000
_cell_angle_beta 109.468800
_cell_angle_gamma 90.000000
_cell_formula_units_Z 4
_cell_length_a 17.146100
_cell_length_b 5.028400
_cell_length_c 11.020200
_cell_volume 895.808
_cod_data_source_file ja909449k_si_002_07.cif
_cod_data_source_block spacegroup_14_frame_2
_cod_depositor_comments
;
 Removing duplicate loop entries from the _atom_type loop.

 Antanas Vaitkus,
 2018-07-07
;
_cod_database_code 4101959

loop_
_symmetry_equiv_pos_site_id
_symmetry_equiv_pos_as_xyz
1 x,y,z
2 1/2-x,1/2+y,1/2-z
3 -x,-y,-z
4 1/2+x,1/2-y,1/2+z

loop_
_atom_site_label
_atom_site_type_symbol
_atom_site_fract_x
_atom_site_fract_y
_atom_site_fract_z
C1 C 0.370253 0.730129 0.115117
C2 C 0.349900 0.605755 0.214679
C3 C 0.448484 0.676701 0.108910
C4 C 0.405371 0.438955 0.302604
C5 C 0.504368 0.509056 0.196363
C6 C 0.483608 0.387637 0.294897
C7 C 0.306983 0.908182 0.020905
C8 C 0.235023 0.739402 -0.065324
C9 C 0.343912 1.064664 -0.066383
C10 C 0.543694 0.207578 0.390335
O1 O 0.273937 0.648419 0.227837
H1 H 0.258911 0.476057 0.251254
H2 H 0.466975 0.768913 0.033982
H3 H 0.387275 0.347311 0.378535
H4 H 0.564642 0.473948 0.187688
H5 H 0.282986 1.051740 0.074117
H6 H 0.205282 0.620870 -0.010294
H7 H 0.188092 0.867738 -0.130571
H8 H 0.257819 0.604284 -0.123665
H9 H 0.395622 1.190113 -0.011485
H10 H 0.296874 1.192711 -0.131354
H11 H 0.365883 0.931199 -0.126313
H12 H 0.607268 0.274478 0.410614
H13 H 0.531488 0.200934 0.481539
H14 H 0.539433 0.003733 0.354147

loop_
_atom_type_symbol
_atom_type_radius_bond
C 0.680000
O 0.680000
H 0.230000
